data_7011434
loop_
_publ_author_name
'Browne, Julian M. W.'
'Wikaira, Jan'
'Fitchett, Christopher M.'
'Hartshorn, Richard M.'

_publ_section_title
;
 Polydentate ligand construction: intramolecular condensation reactions
 in the synthesis of imine-containing ligands
;
_journal_issue 10
_journal_name_full 'Journal of the Chemical Society, Dalton Transactions'
_journal_page_first 2227
_journal_paper_doi 10.1039/b111556a
_journal_year 2002
_chemical_formula_sum 'C11 H24 Cl4 Co N5 O2 Zn'
_chemical_formula_weight 524.45
_chemical_name_systematic
; 
? 
;
_space_group_IT_number 14
_symmetry_cell_setting monoclinic
_symmetry_space_group_name_Hall '-P 2yn'
_symmetry_space_group_name_H-M 'P 1 21/n 1'
_atom_sites_solution_hydrogens geom
_atom_sites_solution_primary direct
_atom_sites_solution_secondary difmap
_audit_creation_method SHELXL-97
_cell_angle_alpha 90.00
_cell_angle_beta 104.915(4)
_cell_angle_gamma 90.00
_cell_formula_units_Z 4
_cell_length_a 8.927(3)
_cell_length_b 15.035(5)
_cell_length_c 14.714(5)
_cell_measurement_temperature 163(2)
_cell_volume 1908.3(11)
_computing_structure_refinement 'SHELXL-97 (Sheldrick, 1997)'
_computing_structure_solution 'SHELXS-97 (Sheldrick, 1990)'
_diffrn_ambient_temperature 163(2)
_diffrn_measured_fraction_theta_full 0.993
_diffrn_measured_fraction_theta_max 0.993
_diffrn_radiation_monochromator graphite
_diffrn_radiation_source 'fine-focus sealed tube'
_diffrn_radiation_type MoK\a
_diffrn_radiation_wavelength 0.71073
_diffrn_reflns_av_R_equivalents 0.0217
_diffrn_reflns_av_sigmaI/netI 0.0115
_diffrn_reflns_limit_h_max 11
_diffrn_reflns_limit_h_min -11
_diffrn_reflns_limit_k_max 18
_diffrn_reflns_limit_k_min -18
_diffrn_reflns_limit_l_max 18
_diffrn_reflns_limit_l_min -18
_diffrn_reflns_number 23538
_diffrn_reflns_theta_full 26.38
_diffrn_reflns_theta_max 26.38
_diffrn_reflns_theta_min 2.43
_exptl_absorpt_coefficient_mu 2.701
_exptl_absorpt_correction_T_max 1.0000
_exptl_absorpt_correction_T_min 0.7629
_exptl_absorpt_correction_type multi-scan
_exptl_absorpt_process_details 'Blessing, Acta Cryst. (1995) A51 33-38'
_exptl_crystal_colour Orange
_exptl_crystal_density_diffrn 1.825
_exptl_crystal_density_method 'not measured'
_exptl_crystal_description Block
_exptl_crystal_F_000 1064
_exptl_crystal_size_max 0.41
_exptl_crystal_size_mid 0.34
_exptl_crystal_size_min 0.23
_refine_diff_density_max 0.907
_refine_diff_density_min -0.566
_refine_diff_density_rms 0.068
_refine_ls_extinction_method none
_refine_ls_goodness_of_fit_ref 1.068
_refine_ls_hydrogen_treatment mixed
_refine_ls_matrix_type full
_refine_ls_number_parameters 217
_refine_ls_number_reflns 3883
_refine_ls_number_restraints 0
_refine_ls_restrained_S_all 1.068
_refine_ls_R_factor_all 0.0281
_refine_ls_R_factor_gt 0.0262
_refine_ls_shift/su_max 0.001
_refine_ls_shift/su_mean 0.000
_refine_ls_structure_factor_coef Fsqd
_refine_ls_weighting_details 'calc w=1/[\s^2^(Fo^2^)+(0.0258P)^2^+3.1353P] where P=(Fo^2^+2Fc^2^)/3'
_refine_ls_weighting_scheme calc
_refine_ls_wR_factor_gt 0.0635
_refine_ls_wR_factor_ref 0.0642
_reflns_number_gt 3644
_reflns_number_total 3883
_reflns_threshold_expression >2sigma(I)
_cod_data_source_file b111556a.txt
_cod_data_source_block compound1
_cod_depositor_comments
;
The following automatic conversions were performed:
'_symmetry_cell_setting' value 'Monoclinic' changed to 'monoclinic'
according to '/home/saulius/struct/CIF-dictionaries/cif_core.dic'
dictionary named 'cif_core.dic' version 2.4.1 from 2010-06-29.

Automatic conversion script
Id: cif_fix_enum 1527 2010-12-29 10:47:43Z saulius 
;
_cod_original_cell_volume 1908.3(10)
_cod_original_sg_symbol_H-M P21/n
_cod_database_code 7011434

loop_
_symmetry_equiv_pos_as_xyz
'x, y, z'
'-x+1/2, y+1/2, -z+1/2'
'-x, -y, -z'
'x-1/2, -y-1/2, z-1/2'

loop_
_atom_site_label
_atom_site_type_symbol
_atom_site_fract_x
_atom_site_fract_y
_atom_site_fract_z
_atom_site_U_iso_or_equiv
_atom_site_adp_type
_atom_site_occupancy
_atom_site_symmetry_multiplicity
_atom_site_calc_flag
_atom_site_refinement_flags
_atom_site_disorder_assembly
_atom_site_disorder_group
Co1 Co 0.02782(3) 0.107906(19) 0.69835(2) 0.01587(8) Uani 1 1 d . . .
Zn1 Zn 0.01111(3) -0.205292(18) 0.867573(19) 0.02231(8) Uani 1 1 d . . .
Cl4 Cl -0.23746(7) -0.16640(4) 0.86657(4) 0.02663(13) Uani 1 1 d . . .
Cl3 Cl 0.18225(7) -0.10149(4) 0.94132(5) 0.03238(15) Uani 1 1 d . . .
Cl2 Cl 0.05374(8) -0.34008(4) 0.93843(5) 0.03484(16) Uani 1 1 d . . .
Cl1 Cl 0.03069(8) -0.21102(5) 0.71660(5) 0.03699(16) Uani 1 1 d . . .
O1 O 0.12802(18) 0.01858(10) 0.64161(11) 0.0201(3) Uani 1 1 d . . .
N1 N 0.2037(2) 0.09542(13) 0.79944(13) 0.0192(4) Uani 1 1 d . . .
N2 N -0.0446(2) 0.19314(13) 0.77880(13) 0.0212(4) Uani 1 1 d . . .
H2' H -0.0899 0.2411 0.7419 0.025 Uiso 1 1 calc R . .
N4 N -0.1458(2) 0.11644(13) 0.58799(13) 0.0195(4) Uani 1 1 d . . .
H4' H -0.2166 0.1577 0.5992 0.023 Uiso 1 1 calc R . .
N3 N -0.0945(2) 0.01756(14) 0.74246(14) 0.0228(4) Uani 1 1 d . . .
H3' H -0.0364 -0.0344 0.7557 0.027 Uiso 1 1 calc R . .
O2 O 0.3486(2) -0.06093(12) 0.67254(13) 0.0308(4) Uani 1 1 d . . .
N5 N 0.1296(2) 0.19784(13) 0.63730(13) 0.0202(4) Uani 1 1 d . . .
H5B' H 0.1557 0.2465 0.6761 0.024 Uiso 1 1 calc R . .
H5A' H 0.2192 0.1746 0.6271 0.024 Uiso 1 1 calc R . .
C1 C 0.2631(3) -0.00633(15) 0.69389(17) 0.0213(5) Uani 1 1 d . . .
C7 C -0.2417(3) -0.00176(18) 0.66778(18) 0.0284(5) Uani 1 1 d . . .
H7B H -0.3295 0.0309 0.6817 0.034 Uiso 1 1 calc R . .
H7A H -0.2651 -0.0662 0.6666 0.034 Uiso 1 1 calc R . .
C8 C -0.2202(3) 0.02720(16) 0.57336(17) 0.0247(5) Uani 1 1 d . . .
H8A H -0.1533 -0.0156 0.5509 0.030 Uiso 1 1 calc R . .
H8B H -0.3215 0.0305 0.5262 0.030 Uiso 1 1 calc R . .
C3 C 0.2116(3) 0.15086(17) 0.88326(16) 0.0263(5) Uani 1 1 d . . .
H3A H 0.3173 0.1753 0.9077 0.032 Uiso 1 1 calc R . .
H3B H 0.1849 0.1152 0.9335 0.032 Uiso 1 1 calc R . .
C10 C 0.0239(3) 0.22592(16) 0.54592(16) 0.0230(5) Uani 1 1 d . . .
H10A H 0.0847 0.2415 0.5006 0.028 Uiso 1 1 calc R . .
H10B H -0.0369 0.2787 0.5551 0.028 Uiso 1 1 calc R . .
C2 C 0.3081(3) 0.04119(16) 0.78904(16) 0.0212(5) Uani 1 1 d . . .
C9 C -0.0833(3) 0.14862(16) 0.50912(16) 0.0229(5) Uani 1 1 d . . .
H9A H -0.1691 0.1681 0.4557 0.027 Uiso 1 1 calc R . .
H9B H -0.0258 0.1004 0.4871 0.027 Uiso 1 1 calc R . .
C5 C -0.1653(3) 0.14953(17) 0.81778(18) 0.0279(5) Uani 1 1 d . . .
H5A H -0.2689 0.1573 0.7738 0.034 Uiso 1 1 calc R . .
H5B H -0.1667 0.1772 0.8786 0.034 Uiso 1 1 calc R . .
C6 C -0.1273(3) 0.05135(17) 0.83168(18) 0.0271(5) Uani 1 1 d . . .
H6A H -0.0356 0.0427 0.8855 0.032 Uiso 1 1 calc R . .
H6B H -0.2159 0.0187 0.8447 0.032 Uiso 1 1 calc R . .
C4 C 0.0942(3) 0.22621(17) 0.85164(17) 0.0273(5) Uani 1 1 d . . .
H4A H 0.0613 0.2493 0.9065 0.033 Uiso 1 1 calc R . .
H4B H 0.1433 0.2755 0.8252 0.033 Uiso 1 1 calc R . .
C11 C 0.4592(3) 0.0243(2) 0.85793(19) 0.0321(6) Uani 1 1 d . . .
H11A H 0.4667 0.0607 0.9142 0.048 Uiso 1 1 calc R . .
H11B H 0.5438 0.0398 0.8297 0.048 Uiso 1 1 calc R . .
H11C H 0.4667 -0.0388 0.8754 0.048 Uiso 1 1 calc R . .

loop_
_atom_site_aniso_label
_atom_site_aniso_U_11
_atom_site_aniso_U_22
_atom_site_aniso_U_33
_atom_site_aniso_U_23
_atom_site_aniso_U_13
_atom_site_aniso_U_12
Co1 0.01655(15) 0.01624(15) 0.01464(15) -0.00109(11) 0.00368(11) 0.00076(11)
Zn1 0.02374(15) 0.02091(14) 0.02479(15) 0.00237(11) 0.01079(11) -0.00064(10)
Cl4 0.0238(3) 0.0248(3) 0.0335(3) -0.0029(2) 0.0114(2) -0.0018(2)
Cl3 0.0305(3) 0.0261(3) 0.0380(3) 0.0019(3) 0.0043(3) -0.0047(2)
Cl2 0.0345(3) 0.0231(3) 0.0509(4) 0.0118(3) 0.0182(3) 0.0024(3)
Cl1 0.0416(4) 0.0476(4) 0.0262(3) 0.0011(3) 0.0168(3) 0.0018(3)
O1 0.0199(8) 0.0190(8) 0.0207(8) -0.0042(6) 0.0038(6) 0.0021(6)
N1 0.0215(9) 0.0201(9) 0.0158(9) 0.0003(7) 0.0042(7) -0.0014(8)
N2 0.0259(10) 0.0190(9) 0.0196(9) 0.0002(8) 0.0074(8) 0.0031(8)
N4 0.0183(9) 0.0194(9) 0.0201(9) -0.0028(8) 0.0037(7) 0.0024(7)
N3 0.0199(9) 0.0232(10) 0.0255(10) 0.0034(8) 0.0062(8) 0.0005(8)
O2 0.0265(9) 0.0267(9) 0.0388(10) -0.0059(8) 0.0077(8) 0.0068(7)
N5 0.0201(9) 0.0204(10) 0.0196(9) -0.0009(8) 0.0041(8) -0.0006(8)
C1 0.0193(11) 0.0192(11) 0.0252(12) 0.0005(9) 0.0056(9) -0.0005(9)
C7 0.0212(12) 0.0280(13) 0.0349(14) -0.0001(11) 0.0054(10) -0.0061(10)
C8 0.0210(11) 0.0221(12) 0.0288(13) -0.0059(10) 0.0027(10) -0.0024(9)
C3 0.0306(13) 0.0321(13) 0.0141(11) -0.0056(10) 0.0020(9) -0.0013(10)
C10 0.0273(12) 0.0232(12) 0.0187(11) 0.0037(9) 0.0062(9) 0.0027(10)
C2 0.0200(11) 0.0212(11) 0.0215(11) 0.0037(9) 0.0035(9) -0.0019(9)
C9 0.0256(12) 0.0267(12) 0.0155(10) 0.0000(9) 0.0035(9) 0.0037(10)
C5 0.0290(13) 0.0289(13) 0.0294(13) 0.0032(10) 0.0139(11) 0.0054(10)
C6 0.0283(13) 0.0275(13) 0.0288(13) 0.0061(10) 0.0135(10) 0.0025(10)
C4 0.0342(14) 0.0249(12) 0.0231(12) -0.0067(10) 0.0078(10) -0.0015(10)
C11 0.0222(12) 0.0417(15) 0.0280(13) 0.0032(12) -0.0015(10) 0.0023(11)

loop_
_atom_type_symbol
_atom_type_description
_atom_type_scat_dispersion_real
_atom_type_scat_dispersion_imag
_atom_type_scat_source
C C 0.0033 0.0016 'International Tables Vol C Tables 4.2.6.8 and 6.1.1.4'
H H 0.0000 0.0000 'International Tables Vol C Tables 4.2.6.8 and 6.1.1.4'
N N 0.0061 0.0033 'International Tables Vol C Tables 4.2.6.8 and 6.1.1.4'
O O 0.0106 0.0060 'International Tables Vol C Tables 4.2.6.8 and 6.1.1.4'
Cl Cl 0.1484 0.1585 'International Tables Vol C Tables 4.2.6.8 and 6.1.1.4'
Co Co 0.3494 0.9721 'International Tables Vol C Tables 4.2.6.8 and 6.1.1.4'
Zn Zn 0.2839 1.4301 'International Tables Vol C Tables 4.2.6.8 and 6.1.1.4'

loop_
_geom_angle_atom_site_label_1
_geom_angle_atom_site_label_2
_geom_angle_atom_site_label_3
_geom_angle
_geom_angle_site_symmetry_1
_geom_angle_site_symmetry_3
_geom_angle_publ_flag
N1 Co1 O1 83.46(8) . . ?
N1 Co1 N4 175.78(8) . . ?
O1 Co1 N4 92.49(8) . . ?
N1 Co1 N3 95.28(8) . . ?
O1 Co1 N3 91.19(8) . . ?
N4 Co1 N3 85.98(8) . . ?
N1 Co1 N2 85.72(8) . . ?
O1 Co1 N2 168.92(8) . . ?
N4 Co1 N2 98.37(8) . . ?
N3 Co1 N2 87.41(9) . . ?
N1 Co1 N5 92.32(8) . . ?
O1 Co1 N5 87.75(8) . . ?
N4 Co1 N5 86.30(8) . . ?
N3 Co1 N5 172.16(8) . . ?
N2 Co1 N5 95.10(9) . . ?
Cl3 Zn1 Cl2 112.61(3) . . ?
Cl3 Zn1 Cl1 106.45(3) . . ?
Cl2 Zn1 Cl1 111.69(3) . . ?
Cl3 Zn1 Cl4 111.18(3) . . ?
Cl2 Zn1 Cl4 106.19(3) . . ?
Cl1 Zn1 Cl4 108.73(3) . . ?
C1 O1 Co1 114.02(14) . . ?
C2 N1 C3 125.5(2) . . ?
C2 N1 Co1 117.21(16) . . ?
C3 N1 Co1 117.22(15) . . ?
C5 N2 C4 114.55(19) . . ?
C5 N2 Co1 109.05(15) . . ?
C4 N2 Co1 107.92(15) . . ?
C8 N4 C9 114.97(18) . . ?
C8 N4 Co1 106.99(14) . . ?
C9 N4 Co1 107.16(14) . . ?
C6 N3 C7 111.80(19) . . ?
C6 N3 Co1 107.80(15) . . ?
C7 N3 Co1 110.38(15) . . ?
C10 N5 Co1 110.29(14) . . ?
O2 C1 O1 125.9(2) . . ?
O2 C1 C2 121.1(2) . . ?
O1 C1 C2 112.94(19) . . ?
N3 C7 C8 108.66(19) . . ?
N4 C8 C7 106.49(19) . . ?
N1 C3 C4 106.38(19) . . ?
N5 C10 C9 107.46(19) . . ?
N1 C2 C11 126.2(2) . . ?
N1 C2 C1 112.3(2) . . ?
C11 C2 C1 121.5(2) . . ?
N4 C9 C10 107.41(18) . . ?
N2 C5 C6 108.7(2) . . ?
N3 C6 C5 107.3(2) . . ?
N2 C4 C3 110.3(2) . . ?

loop_
_geom_bond_atom_site_label_1
_geom_bond_atom_site_label_2
_geom_bond_distance
_geom_bond_site_symmetry_2
_geom_bond_publ_flag
Co1 N1 1.873(2) . ?
Co1 O1 1.9198(16) . ?
Co1 N4 1.9389(19) . ?
Co1 N3 1.955(2) . ?
Co1 N2 1.964(2) . ?
Co1 N5 1.970(2) . ?
Zn1 Cl3 2.2570(8) . ?
Zn1 Cl2 2.2660(9) . ?
Zn1 Cl1 2.2744(10) . ?
Zn1 Cl4 2.2911(9) . ?
O1 C1 1.307(3) . ?
N1 C2 1.277(3) . ?
N1 C3 1.475(3) . ?
N2 C5 1.496(3) . ?
N2 C4 1.499(3) . ?
N4 C8 1.488(3) . ?
N4 C9 1.492(3) . ?
N3 C6 1.505(3) . ?
N3 C7 1.509(3) . ?
O2 C1 1.216(3) . ?
N5 C10 1.491(3) . ?
C1 C2 1.530(3) . ?
C7 C8 1.515(4) . ?
C3 C4 1.532(4) . ?
C10 C9 1.514(3) . ?
C2 C11 1.486(3) . ?
C5 C6 1.517(4) . ?

loop_
_geom_torsion_atom_site_label_1
_geom_torsion_atom_site_label_2
_geom_torsion_atom_site_label_3
_geom_torsion_atom_site_label_4
_geom_torsion
_geom_torsion_site_symmetry_1
_geom_torsion_site_symmetry_2
_geom_torsion_site_symmetry_3
_geom_torsion_site_symmetry_4
_geom_torsion_publ_flag
N1 Co1 O1 C1 -1.52(16) . . . . ?
N4 Co1 O1 C1 177.27(16) . . . . ?
N3 Co1 O1 C1 -96.70(16) . . . . ?
N2 Co1 O1 C1 -14.1(5) . . . . ?
N5 Co1 O1 C1 91.08(16) . . . . ?
O1 Co1 N1 C2 2.08(17) . . . . ?
N4 Co1 N1 C2 -14.5(12) . . . . ?
N3 Co1 N1 C2 92.68(18) . . . . ?
N2 Co1 N1 C2 179.67(18) . . . . ?
N5 Co1 N1 C2 -85.38(18) . . . . ?
O1 Co1 N1 C3 -179.55(17) . . . . ?
N4 Co1 N1 C3 163.8(11) . . . . ?
N3 Co1 N1 C3 -88.95(18) . . . . ?
N2 Co1 N1 C3 -1.96(17) . . . . ?
N5 Co1 N1 C3 92.98(17) . . . . ?
N1 Co1 N2 C5 -103.18(16) . . . . ?
O1 Co1 N2 C5 -90.6(4) . . . . ?
N4 Co1 N2 C5 77.87(16) . . . . ?
N3 Co1 N2 C5 -7.68(16) . . . . ?
N5 Co1 N2 C5 164.87(15) . . . . ?
N1 Co1 N2 C4 21.83(15) . . . . ?
O1 Co1 N2 C4 34.4(5) . . . . ?
N4 Co1 N2 C4 -157.12(15) . . . . ?
N3 Co1 N2 C4 117.33(16) . . . . ?
N5 Co1 N2 C4 -70.12(16) . . . . ?
N1 Co1 N4 C8 77.4(12) . . . . ?
O1 Co1 N4 C8 60.82(15) . . . . ?
N3 Co1 N4 C8 -30.20(15) . . . . ?
N2 Co1 N4 C8 -116.98(15) . . . . ?
N5 Co1 N4 C8 148.40(15) . . . . ?
N1 Co1 N4 C9 -46.4(12) . . . . ?
O1 Co1 N4 C9 -62.99(15) . . . . ?
N3 Co1 N4 C9 -154.01(15) . . . . ?
N2 Co1 N4 C9 119.22(15) . . . . ?
N5 Co1 N4 C9 24.59(15) . . . . ?
N1 Co1 N3 C6 66.68(16) . . . . ?
O1 Co1 N3 C6 150.22(15) . . . . ?
N4 Co1 N3 C6 -117.36(16) . . . . ?
N2 Co1 N3 C6 -18.78(15) . . . . ?
N5 Co1 N3 C6 -127.6(6) . . . . ?
N1 Co1 N3 C7 -170.95(16) . . . . ?
O1 Co1 N3 C7 -87.40(16) . . . . ?
N4 Co1 N3 C7 5.01(16) . . . . ?
N2 Co1 N3 C7 103.59(17) . . . . ?
N5 Co1 N3 C7 -5.3(7) . . . . ?
N1 Co1 N5 C10 178.06(15) . . . . ?
O1 Co1 N5 C10 94.70(15) . . . . ?
N4 Co1 N5 C10 2.06(15) . . . . ?
N3 Co1 N5 C10 12.3(7) . . . . ?
N2 Co1 N5 C10 -96.03(15) . . . . ?
Co1 O1 C1 O2 -179.0(2) . . . . ?
Co1 O1 C1 C2 0.8(2) . . . . ?
C6 N3 C7 C8 141.0(2) . . . . ?
Co1 N3 C7 C8 21.0(2) . . . . ?
C9 N4 C8 C7 167.38(19) . . . . ?
Co1 N4 C8 C7 48.5(2) . . . . ?
N3 C7 C8 N4 -45.0(3) . . . . ?
C2 N1 C3 C4 160.4(2) . . . . ?
Co1 N1 C3 C4 -17.9(2) . . . . ?
Co1 N5 C10 C9 -27.9(2) . . . . ?
C3 N1 C2 C11 -1.3(4) . . . . ?
Co1 N1 C2 C11 176.9(2) . . . . ?
C3 N1 C2 C1 179.7(2) . . . . ?
Co1 N1 C2 C1 -2.1(3) . . . . ?
O2 C1 C2 N1 -179.3(2) . . . . ?
O1 C1 C2 N1 0.8(3) . . . . ?
O2 C1 C2 C11 1.6(4) . . . . ?
O1 C1 C2 C11 -178.3(2) . . . . ?
C8 N4 C9 C10 -164.86(19) . . . . ?
Co1 N4 C9 C10 -46.1(2) . . . . ?
N5 C10 C9 N4 48.2(2) . . . . ?
C4 N2 C5 C6 -88.6(2) . . . . ?
Co1 N2 C5 C6 32.5(2) . . . . ?
C7 N3 C6 C5 -80.6(2) . . . . ?
Co1 N3 C6 C5 40.8(2) . . . . ?
N2 C5 C6 N3 -48.2(3) . . . . ?
C5 N2 C4 C3 84.6(2) . . . . ?
Co1 N2 C4 C3 -37.1(2) . . . . ?
N1 C3 C4 N2 35.1(3) . . . . ?
